data_1001712
loop_
_publ_author_name
'Rouillon, T'
'Caldes, M T'
'Genouel, R'
'Michel, C'
'Hervieu, M'
'Raveau, B'

_publ_section_title
;
An ordered oxygen deficient K2 Ni F4 structure: Pb2 Sr2 Cu Fe O6
;
_journal_coden_ASTM JMACEP
_journal_issue 8
_journal_name_full 'Journal of Materials Chemistry'
_journal_page_first 1163
_journal_page_last 1170
_journal_paper_doi 10.1039/jm9950501163
_journal_volume 5
_journal_year 1995
_chemical_formula_structural 'Pb2 Sr2 Cu Fe O6'
_chemical_formula_sum 'Cu Fe O6 Pb2 Sr2'
_chemical_name_systematic
;
Dilead distrontium copper(I) iron(III) oxide
;
_space_group_IT_number 26
_symmetry_cell_setting orthorhombic
_symmetry_Int_Tables_number 26
_symmetry_space_group_name_Hall 'P -2 2a'
_symmetry_space_group_name_H-M 'P 21 a m'
_cell_angle_alpha 90
_cell_angle_beta 90
_cell_angle_gamma 90
_cell_formula_units_Z 2
_cell_length_a 5.4604(3)
_cell_length_b 5.5227(3)
_cell_length_c 12.2110(6)
_cell_volume 368.2
_refine_ls_R_factor_all 0.061
_cod_database_code 1001712

loop_
_symmetry_equiv_pos_as_xyz
x,y,z
x,y,-z
1/2+x,-y,-z
1/2+x,-y,z

loop_
_atom_site_label
_atom_site_type_symbol
_atom_site_symmetry_multiplicity
_atom_site_Wyckoff_symbol
_atom_site_fract_x
_atom_site_fract_y
_atom_site_fract_z
_atom_site_occupancy
_atom_site_attached_hydrogens
_atom_site_calc_flag
Cu1 Cu1+ 2 a 0.25 0.25 0. 1. 0 d
Pb1 Pb2+ 4 c 0.25 0.751(2) 0.1446(2) 1. 0 d
Sr1 Sr2+ 4 c 0.25 0.256(3) 0.3570(5) 1. 0 d
Fe1 Fe3+ 2 b 0.25 0.75 0.5 1. 0 d
O1 O2- 4 c 0.164(6) 0.176(6) 0.148(3) 1. 0 d
O2 O2- 4 c 0.25 0.75 0.333(3) 1. 0 d
O3 O2- 2 b 0. 0. 0.5 1. 0 d
O4 O2- 2 b 0.5 0.5 0.5 1. 0 d

loop_
_atom_type_symbol
_atom_type_oxidation_number
Cu1+ 1.000
Pb2+ 2.000
Sr2+ 2.000
Fe3+ 3.000
O2- -2.000
